data_7009698
loop_
_publ_author_name
'Tei, Lorenzo'
'Baum, Gerhard'
'Blake, Alexander J.'
'Fenske, Dieter'
'Schr\"oder, Martin'

_publ_section_title
;
 Lanthanide complexes of a new nonadentate ligand derived from
 1,4,7-triazacyclononane: synthesis, structural characterisation and
 NMR spectroscopic studies
;
_journal_issue 16
_journal_name_full 'Journal of the Chemical Society, Dalton Transactions'
_journal_page_first 2793
_journal_paper_doi 10.1039/b002794o
_journal_year 2000
_chemical_formula_moiety 'C21 H33 N6 O6 Sm, 3CH~3~OH, 0.5(H~2~O)'
_chemical_formula_sum 'C24 H46 N6 O9.5 Sm'
_chemical_formula_weight 721.02
_chemical_name_systematic
; 
 ? 
;
_space_group_IT_number 148
_symmetry_cell_setting trigonal
_symmetry_space_group_name_Hall '-R 3'
_symmetry_space_group_name_H-M 'R -3 :H'
_atom_sites_solution_hydrogens geom
_atom_sites_solution_primary direct
_atom_sites_solution_secondary 'difference Fourier method'
_audit_creation_method SHELXL-97
_cell_angle_alpha 90.00
_cell_angle_beta 90.00
_cell_angle_gamma 120.00
_cell_formula_units_Z 18
_cell_length_a 28.337(4)
_cell_length_b 28.337(4)
_cell_length_c 23.405(5)
_cell_measurement_temperature 193(2)
_cell_measurement_theta_max 25.0
_cell_measurement_theta_min 2.5
_cell_volume 16276(5)
_computing_cell_refinement 'Stoe IPDS'
_computing_data_collection 'Stoe IPDS'
_computing_data_reduction 'Stoe IPDS'
_computing_molecular_graphics 'SHELXTL/PL (version 5-03)(Sheldrick, 1994)'
_computing_publication_material 'SHELXL-97 (Sheldrick, 1997)'
_computing_structure_refinement 'SHELXL-97 (Sheldrick, 1997)'
_computing_structure_solution 'SHELXS-97 (Sheldrick, 1990)'
_diffrn_ambient_temperature 193(2)
_diffrn_detector_area_resol_mean none
_diffrn_measured_fraction_theta_full 0.306
_diffrn_measured_fraction_theta_max 0.306
_diffrn_measurement_device_type 'Stoe IPDS image plate'
_diffrn_measurement_method 'area detector'
_diffrn_radiation_monochromator graphite
_diffrn_radiation_source 'fine-focus sealed tube'
_diffrn_radiation_type MoK\a
_diffrn_radiation_wavelength 0.71073
_diffrn_reflns_av_R_equivalents 0.0475
_diffrn_reflns_av_sigmaI/netI 0.0504
_diffrn_reflns_limit_h_max 14
_diffrn_reflns_limit_h_min -36
_diffrn_reflns_limit_k_max 37
_diffrn_reflns_limit_k_min -23
_diffrn_reflns_limit_l_max 27
_diffrn_reflns_limit_l_min -27
_diffrn_reflns_number 15155
_diffrn_reflns_theta_full 28.04
_diffrn_reflns_theta_max 28.04
_diffrn_reflns_theta_min 2.41
_diffrn_standards_decay_% 0
_diffrn_standards_interval_count 0
_diffrn_standards_interval_time .
_diffrn_standards_number 0
_exptl_absorpt_coefficient_mu 1.673
_exptl_absorpt_correction_type 'empirical (Habitus)'
_exptl_crystal_colour colourless
_exptl_crystal_density_diffrn 1.324
_exptl_crystal_density_method 'not measured'
_exptl_crystal_description needles
_exptl_crystal_F_000 6660
_exptl_crystal_size_max 0.4
_exptl_crystal_size_mid 0.12
_exptl_crystal_size_min 0.06
_refine_diff_density_max 0.920
_refine_diff_density_min -1.481
_refine_diff_density_rms 0.132
_refine_ls_extinction_method none
_refine_ls_goodness_of_fit_ref 1.004
_refine_ls_hydrogen_treatment 'riding model'
_refine_ls_matrix_type full
_refine_ls_number_parameters 350
_refine_ls_number_reflns 8051
_refine_ls_number_restraints 21
_refine_ls_restrained_S_all 1.006
_refine_ls_R_factor_all 0.0609
_refine_ls_R_factor_gt 0.0489
_refine_ls_shift/su_max 0.112
_refine_ls_shift/su_mean 0.002
_refine_ls_structure_factor_coef Fsqd
_refine_ls_weighting_details 'w=1/[\s^2^(Fo^2^)+(0.1039P)^2^+11.2710P] where P=(Fo^2^+2Fc^2^)/3'
_refine_ls_weighting_scheme calc
_refine_ls_wR_factor_gt 0.1369
_refine_ls_wR_factor_ref 0.1485
_reflns_number_gt 6483
_reflns_number_total 8051
_reflns_threshold_expression >2sigma(I)
_cod_data_source_file b002794o.txt
_cod_data_source_block n3pvsm
_cod_depositor_comments
;
The following automatic conversions were performed:

'_refine_ls_weighting_scheme' value 'calc
w=1/[\s^2^(Fo^2^)+(0.1039P)^2^+11.2710P] where P=(Fo^2^+2Fc^2^)/3'
was changed to 'calc'. New tag '_refine_ls_weighting_details' was
created. The value of the new tag was set to
'w=1/[\s^2^(Fo^2^)+(0.1039P)^2^+11.2710P] where P=(Fo^2^+2Fc^2^)/3'.

Automatic conversion script
Id: cif_fix_values 3143 2015-03-26 13:38:13Z robertas 

The following automatic conversions were performed:

'_atom_sites_solution_hydrogens' value 'placed geometrically' was
changed to 'geom'.

Automatic conversion script
Id: cif_fix_values 6452 2018-10-05 10:23:21Z andrius 
;
_cod_original_sg_symbol_H-M R-3
_cod_original_formula_sum 'C24 H46 N6 O9.50 Sm'
_cod_database_code 7009698

loop_
_symmetry_equiv_pos_as_xyz
'x, y, z'
'-y, x-y, z'
'-x+y, -x, z'
'x+2/3, y+1/3, z+1/3'
'-y+2/3, x-y+1/3, z+1/3'
'-x+y+2/3, -x+1/3, z+1/3'
'x+1/3, y+2/3, z+2/3'
'-y+1/3, x-y+2/3, z+2/3'
'-x+y+1/3, -x+2/3, z+2/3'
'-x, -y, -z'
'y, -x+y, -z'
'x-y, x, -z'
'-x+2/3, -y+1/3, -z+1/3'
'y+2/3, -x+y+1/3, -z+1/3'
'x-y+2/3, x+1/3, -z+1/3'
'-x+1/3, -y+2/3, -z+2/3'
'y+1/3, -x+y+2/3, -z+2/3'
'x-y+1/3, x+2/3, -z+2/3'

loop_
_atom_site_label
_atom_site_type_symbol
_atom_site_fract_x
_atom_site_fract_y
_atom_site_fract_z
_atom_site_U_iso_or_equiv
_atom_site_adp_type
_atom_site_occupancy
_atom_site_calc_flag
_atom_site_refinement_flags
_atom_site_disorder_assembly
_atom_site_disorder_group
Sm Sm 0.676969(8) 0.051154(8) 0.476899(10) 0.03274(10) Uani 1 d . . .
N1 N 0.71125(16) 0.15065(15) 0.43481(18) 0.0408(8) Uani 1 d . . .
C2 C 0.7701(2) 0.17376(19) 0.4227(2) 0.0480(12) Uani 1 d . . .
H2A H 0.7894 0.1772 0.4590 0.058 Uiso 1 calc R . .
H2B H 0.7847 0.2108 0.4066 0.058 Uiso 1 calc R . .
C3 C 0.7818(2) 0.13992(19) 0.3815(2) 0.0478(11) Uani 1 d . . .
H3A H 0.7715 0.1450 0.3425 0.057 Uiso 1 calc R . .
H3B H 0.8215 0.1535 0.3815 0.057 Uiso 1 calc R . .
N4 N 0.75248(15) 0.08048(15) 0.39496(18) 0.0395(8) Uani 1 d . . .
C5 C 0.72506(19) 0.04789(18) 0.3442(2) 0.0421(10) Uani 1 d . . .
H5A H 0.7102 0.0088 0.3531 0.051 Uiso 1 calc R . .
H5B H 0.7520 0.0577 0.3130 0.051 Uiso 1 calc R . .
C6 C 0.6788(2) 0.0566(2) 0.3237(2) 0.0453(11) Uani 1 d . . .
H6A H 0.6944 0.0932 0.3063 0.054 Uiso 1 calc R . .
H6B H 0.6577 0.0293 0.2939 0.054 Uiso 1 calc R . .
N7 N 0.64148(15) 0.05178(15) 0.37048(18) 0.0397(8) Uani 1 d . . .
C8 C 0.6305(2) 0.0977(2) 0.3696(2) 0.0475(11) Uani 1 d . . .
H8A H 0.6020 0.0909 0.3982 0.057 Uiso 1 calc R . .
H8B H 0.6164 0.0997 0.3315 0.057 Uiso 1 calc R . .
C9 C 0.6818(2) 0.1524(2) 0.3829(3) 0.0499(12) Uani 1 d . . .
H9A H 0.7068 0.1633 0.3497 0.060 Uiso 1 calc R . .
H9B H 0.6713 0.1806 0.3882 0.060 Uiso 1 calc R . .
C1A C 0.7042(2) 0.18116(18) 0.4813(2) 0.0453(11) Uani 1 d . . .
H1AA H 0.7179 0.2192 0.4688 0.054 Uiso 1 calc R . .
H1AB H 0.7261 0.1820 0.5146 0.054 Uiso 1 calc R . .
C2A C 0.6447(2) 0.15619(19) 0.4993(3) 0.0478(11) Uani 1 d . . .
H2AA H 0.6424 0.1724 0.5359 0.057 Uiso 1 calc R . .
H2AB H 0.6243 0.1640 0.4701 0.057 Uiso 1 calc R . .
N3A N 0.62074(15) 0.09712(15) 0.50593(18) 0.0402(8) Uani 1 d . . .
C4A C 0.57734(18) 0.06983(19) 0.5348(2) 0.0415(10) Uani 1 d . . .
C5A C 0.55744(17) 0.00874(19) 0.5382(2) 0.0405(10) Uani 1 d . . .
O6A O 0.58732(12) -0.00724(13) 0.51481(16) 0.0423(7) Uani 1 d . . .
O7A O 0.51361(13) -0.02068(14) 0.56358(16) 0.0466(8) Uani 1 d . . .
C8A C 0.5448(2) 0.0902(2) 0.5647(3) 0.0563(13) Uani 1 d . . .
H8A1 H 0.5481 0.0874 0.6061 0.084 Uiso 1 calc R . .
H8A2 H 0.5065 0.0683 0.5535 0.084 Uiso 1 calc R . .
H8A3 H 0.5585 0.1284 0.5544 0.084 Uiso 1 calc R . .
C1B C 0.79053(19) 0.0631(2) 0.4168(2) 0.0477(11) Uani 1 d . . .
H1BA H 0.8186 0.0707 0.3875 0.057 Uiso 1 calc R . .
H1BB H 0.7702 0.0233 0.4238 0.057 Uiso 1 calc R . .
C2B C 0.81820(19) 0.0925(2) 0.4719(3) 0.0510(12) Uani 1 d . . .
H2BA H 0.8366 0.0745 0.4901 0.061 Uiso 1 calc R . .
H2BB H 0.8460 0.1308 0.4635 0.061 Uiso 1 calc R . .
N3B N 0.77667(15) 0.09111(16) 0.51094(19) 0.0425(9) Uani 1 d . . .
C4B C 0.78793(18) 0.10363(19) 0.5630(2) 0.0454(11) Uani 1 d . . .
C5B C 0.74199(18) 0.10053(19) 0.5993(2) 0.0423(10) Uani 1 d . . .
O6B O 0.69788(13) 0.08628(15) 0.57207(16) 0.0487(8) Uani 1 d . . .
O7B O 0.75062(17) 0.1127(2) 0.64946(19) 0.0695(12) Uani 1 d . . .
C8B C 0.8416(2) 0.1206(3) 0.5908(3) 0.0638(16) Uani 1 d . . .
H8B1 H 0.8422 0.0882 0.6046 0.096 Uiso 1 calc R . .
H8B2 H 0.8469 0.1448 0.6230 0.096 Uiso 1 calc R . .
H8B3 H 0.8710 0.1398 0.5629 0.096 Uiso 1 calc R . .
C1C C 0.58871(19) 0.0001(2) 0.3660(2) 0.0467(11) Uani 1 d . . .
H1CA H 0.5723 -0.0019 0.3281 0.056 Uiso 1 calc R . .
H1CB H 0.5634 -0.0006 0.3956 0.056 Uiso 1 calc R . .
C2C C 0.5965(2) -0.04912(19) 0.3737(2) 0.0468(11) Uani 1 d . . .
H2CA H 0.5606 -0.0826 0.3777 0.056 Uiso 1 calc R . .
H2CB H 0.6149 -0.0532 0.3398 0.056 Uiso 1 calc R . .
N3C N 0.62954(16) -0.04153(14) 0.42499(19) 0.0397(8) Uani 1 d . . .
C4C C 0.6300(2) -0.08165(19) 0.4485(3) 0.0487(12) Uani 1 d . . .
C5C C 0.6644(2) -0.0691(2) 0.5008(3) 0.0524(13) Uani 1 d . . .
O6C O 0.69077(15) -0.01902(14) 0.51589(19) 0.0507(9) Uani 1 d . . .
O7C O 0.6648(2) -0.10644(18) 0.5277(2) 0.0822(15) Uani 1 d . . .
C8C C 0.5996(3) -0.1401(2) 0.4262(3) 0.0662(17) Uani 1 d . . .
H8C1 H 0.5613 -0.1510 0.4195 0.099 Uiso 1 calc R . .
H8C2 H 0.6018 -0.1645 0.4544 0.099 Uiso 1 calc R . .
H8C3 H 0.6162 -0.1423 0.3903 0.099 Uiso 1 calc R . .
C1M C 0.9870(3) 0.1745(4) 0.1219(4) 0.089(2) Uiso 1 d D . .
O1M O 0.93853(19) 0.14417(19) 0.0902(2) 0.0712(12) Uiso 1 d D . .
C2M C 0.5075(7) 0.1285(12) 0.7295(8) 0.127(8) Uiso 0.50 d PD A 2
O2M O 0.4864(10) 0.1245(9) 0.7838(8) 0.166(7) Uiso 0.50 d PD A 2
C2M' C 0.4938(8) 0.0978(9) 0.7365(9) 0.106(6) Uiso 0.50 d PD B 1
O2M' O 0.4548(6) 0.1125(7) 0.7494(9) 0.134(5) Uiso 0.50 d PD B 1
C3M C 0.1765(5) -0.0028(5) 0.6959(5) 0.114(3) Uiso 1 d D . .
O3M O 0.1889(7) 0.0336(6) 0.6500(6) 0.120(5) Uiso 0.50 d PD C 2
O3M' O 0.1714(10) 0.0421(8) 0.6809(13) 0.187(9) Uiso 0.50 d PD C 1
O1W O 0.1097(8) 0.0469(8) 0.0433(9) 0.151(6) Uiso 0.50 d P . .

loop_
_atom_site_aniso_label
_atom_site_aniso_U_11
_atom_site_aniso_U_22
_atom_site_aniso_U_33
_atom_site_aniso_U_23
_atom_site_aniso_U_13
_atom_site_aniso_U_12
Sm 0.02938(12) 0.03218(13) 0.03212(17) 0.00224(7) -0.00029(7) 0.01200(8)
N1 0.045(2) 0.0333(17) 0.035(2) 0.0017(14) 0.0016(15) 0.0121(15)
C2 0.043(2) 0.036(2) 0.049(3) 0.0016(19) 0.008(2) 0.0079(18)
C3 0.043(2) 0.040(2) 0.047(3) 0.0033(19) 0.011(2) 0.0099(19)
N4 0.0350(17) 0.0359(18) 0.037(2) 0.0020(15) 0.0058(14) 0.0100(14)
C5 0.043(2) 0.041(2) 0.034(3) -0.0008(17) 0.0060(18) 0.0139(18)
C6 0.053(3) 0.050(2) 0.027(3) 0.0016(18) 0.0016(18) 0.021(2)
N7 0.0422(19) 0.0425(19) 0.030(2) 0.0002(15) -0.0037(15) 0.0182(16)
C8 0.059(3) 0.053(3) 0.036(3) -0.001(2) -0.010(2) 0.032(2)
C9 0.066(3) 0.042(2) 0.045(3) 0.007(2) 0.002(2) 0.029(2)
C1A 0.051(3) 0.033(2) 0.042(3) -0.0028(18) 0.002(2) 0.0143(19)
C2A 0.057(3) 0.042(2) 0.049(3) -0.003(2) 0.002(2) 0.028(2)
N3A 0.0392(18) 0.0407(19) 0.038(2) 0.0003(15) -0.0025(15) 0.0180(15)
C4A 0.038(2) 0.045(2) 0.040(3) -0.0053(18) -0.0040(18) 0.0202(19)
C5A 0.0316(19) 0.044(2) 0.039(3) -0.0006(18) -0.0053(16) 0.0139(17)
O6A 0.0349(15) 0.0394(16) 0.048(2) 0.0018(13) 0.0066(13) 0.0152(13)
O7A 0.0363(16) 0.0541(19) 0.043(2) 0.0037(15) 0.0082(13) 0.0175(14)
C8A 0.057(3) 0.056(3) 0.056(4) -0.006(2) 0.006(2) 0.028(3)
C1B 0.038(2) 0.053(3) 0.048(3) -0.004(2) 0.0028(19) 0.019(2)
C2B 0.032(2) 0.064(3) 0.052(4) -0.007(2) -0.0003(19) 0.020(2)
N3B 0.0347(18) 0.0423(19) 0.043(3) -0.0009(16) -0.0019(15) 0.0138(15)
C4B 0.036(2) 0.043(2) 0.048(3) 0.000(2) -0.0056(19) 0.0124(18)
C5B 0.040(2) 0.044(2) 0.034(3) 0.0017(18) -0.0023(17) 0.0134(18)
O6B 0.0401(16) 0.063(2) 0.039(2) -0.0031(15) -0.0042(14) 0.0234(15)
O7B 0.051(2) 0.099(3) 0.039(3) -0.015(2) -0.0090(16) 0.023(2)
C8B 0.046(3) 0.075(4) 0.060(4) -0.013(3) -0.019(3) 0.022(3)
C1C 0.038(2) 0.053(3) 0.044(3) -0.005(2) -0.0097(19) 0.018(2)
C2C 0.041(2) 0.040(2) 0.051(3) -0.009(2) -0.005(2) 0.0145(19)
N3C 0.0387(18) 0.0365(18) 0.042(3) 0.0021(15) 0.0043(16) 0.0178(15)
C4C 0.047(2) 0.038(2) 0.058(4) 0.001(2) 0.014(2) 0.019(2)
C5C 0.057(3) 0.049(3) 0.058(4) 0.014(2) 0.009(2) 0.032(2)
O6C 0.0439(17) 0.0424(17) 0.063(3) 0.0070(15) -0.0082(16) 0.0192(14)
O7C 0.113(4) 0.055(2) 0.090(4) 0.012(2) -0.015(3) 0.051(3)
C8C 0.082(4) 0.040(3) 0.075(5) 0.000(3) 0.003(3) 0.029(3)

loop_
_atom_type_symbol
_atom_type_description
_atom_type_scat_dispersion_real
_atom_type_scat_dispersion_imag
_atom_type_scat_source
C C 0.0033 0.0016 'International Tables Vol C Tables 4.2.6.8 and 6.1.1.4'
H H 0.0000 0.0000 'International Tables Vol C Tables 4.2.6.8 and 6.1.1.4'
N N 0.0061 0.0033 'International Tables Vol C Tables 4.2.6.8 and 6.1.1.4'
O O 0.0106 0.0060 'International Tables Vol C Tables 4.2.6.8 and 6.1.1.4'
Sm Sm -0.1638 3.4418 'International Tables Vol C Tables 4.2.6.8 and 6.1.1.4'

loop_
_geom_angle_atom_site_label_1
_geom_angle_atom_site_label_2
_geom_angle_atom_site_label_3
_geom_angle
_geom_angle_site_symmetry_1
_geom_angle_site_symmetry_3
_geom_angle_publ_flag
N1 Sm N4 66.15(12) . . y
N1 Sm N7 65.86(12) . . y
N4 Sm N7 65.05(12) . . y
N3A Sm N1 63.78(12) . . y
N3B Sm N1 84.85(13) . . y
N3C Sm N1 129.12(13) . . y
O6A Sm N1 124.39(12) . . y
O6B Sm N1 91.18(13) . . y
O6C Sm N1 153.48(12) . . y
N3A Sm N4 128.76(12) . . y
N3B Sm N4 63.67(13) . . y
N3C Sm N4 84.67(12) . . y
O6A Sm N4 152.10(12) . . y
O6B Sm N4 123.01(12) . . y
O6C Sm N4 95.37(13) . . y
N3A Sm N7 85.06(13) . . y
N3B Sm N7 127.74(13) . . y
N3C Sm N7 64.16(13) . . y
O6A Sm N7 94.38(12) . . y
O6B Sm N7 151.16(13) . . y
O6C Sm N7 125.17(13) . . y
N3B Sm N3A 120.55(13) . . y
N3C Sm N3A 119.67(12) . . y
O6A Sm N3A 63.08(11) . . y
O6B Sm N3A 68.59(13) . . y
O6C Sm N3A 135.42(14) . . y
N3C Sm N3B 119.31(13) . . y
O6A Sm N3B 137.26(13) . . y
O6B Sm N3B 62.72(13) . . y
O6C Sm N3B 69.50(12) . . y
O6A Sm N3C 68.87(12) . . y
O6B Sm N3C 139.25(13) . . y
O6C Sm N3C 63.35(14) . . y
O6B Sm O6A 84.23(12) . . y
O6C Sm O6A 80.94(12) . . y
O6C Sm O6B 83.16(14) . . y
C1A N1 C2 109.7(4) . . ?
C1A N1 C9 110.0(4) . . ?
C2 N1 C9 110.7(4) . . ?
C1A N1 Sm 105.3(3) . . ?
C2 N1 Sm 105.8(3) . . ?
C9 N1 Sm 115.0(3) . . ?
N1 C2 C3 113.4(4) . . ?
N4 C3 C2 114.0(4) . . ?
C5 N4 C3 111.1(4) . . ?
C5 N4 C1B 108.3(4) . . ?
C3 N4 C1B 111.2(4) . . ?
C5 N4 Sm 107.2(2) . . ?
C3 N4 Sm 114.1(3) . . ?
C1B N4 Sm 104.6(3) . . ?
N4 C5 C6 112.3(4) . . ?
N7 C6 C5 112.6(4) . . ?
C6 N7 C8 111.3(4) . . ?
C6 N7 C1C 111.1(4) . . ?
C8 N7 C1C 108.3(4) . . ?
C6 N7 Sm 115.7(3) . . ?
C8 N7 Sm 105.2(3) . . ?
C1C N7 Sm 104.7(3) . . ?
N7 C8 C9 112.0(4) . . ?
N1 C9 C8 113.2(4) . . ?
N1 C1A C2A 112.2(4) . . ?
N3A C2A C1A 109.4(4) . . ?
C4A N3A C2A 120.4(4) . . ?
C4A N3A Sm 118.8(3) . . ?
C2A N3A Sm 119.6(3) . . ?
N3A C4A C8A 127.8(5) . . ?
N3A C4A C5A 114.4(4) . . ?
C8A C4A C5A 117.8(4) . . ?
O7A C5A O6A 126.0(4) . . ?
O7A C5A C4A 117.5(4) . . ?
O6A C5A C4A 116.6(4) . . ?
C5A O6A Sm 125.4(3) . . ?
N4 C1B C2B 111.7(4) . . ?
N3B C2B C1B 108.9(4) . . ?
C4B N3B C2B 120.2(4) . . ?
C4B N3B Sm 119.1(3) . . ?
C2B N3B Sm 120.2(3) . . ?
N3B C4B C8B 125.6(5) . . ?
N3B C4B C5B 115.7(4) . . ?
C8B C4B C5B 118.7(5) . . ?
O7B C5B O6B 126.9(5) . . ?
O7B C5B C4B 118.6(4) . . ?
O6B C5B C4B 114.5(5) . . ?
C5B O6B Sm 126.7(3) . . ?
N7 C1C C2C 111.0(4) . . ?
N3C C2C C1C 109.6(4) . . ?
C4C N3C C2C 121.0(4) . . ?
C4C N3C Sm 118.3(4) . . ?
C2C N3C Sm 120.2(3) . . ?
N3C C4C C5C 116.1(4) . . ?
N3C C4C C8C 124.7(6) . . ?
C5C C4C C8C 119.2(5) . . ?
O7C C5C O6C 123.9(6) . . ?
O7C C5C C4C 119.8(5) . . ?
O6C C5C C4C 116.2(4) . . ?
C5C O6C Sm 124.7(3) . . ?
O3M' C3M O3M 40.7(12) . . ?

loop_
_geom_bond_atom_site_label_1
_geom_bond_atom_site_label_2
_geom_bond_distance
_geom_bond_site_symmetry_2
_geom_bond_publ_flag
Sm N1 2.669(4) . y
Sm N4 2.677(4) . y
Sm N7 2.690(4) . y
Sm N3A 2.602(4) . y
Sm N3B 2.588(4) . y
Sm N3C 2.579(4) . y
Sm O6A 2.403(3) . y
Sm O6B 2.391(4) . y
Sm O6C 2.391(3) . y
N1 C1A 1.464(6) . ?
N1 C2 1.482(6) . ?
N1 C9 1.489(7) . ?
C2 C3 1.509(7) . ?
C3 N4 1.492(6) . ?
N4 C5 1.467(6) . ?
N4 C1B 1.482(7) . ?
C5 C6 1.528(7) . ?
C6 N7 1.479(6) . ?
N7 C8 1.482(6) . ?
N7 C1C 1.484(6) . ?
C8 C9 1.538(7) . ?
C1A C2A 1.525(7) . ?
C2A N3A 1.466(6) . ?
N3A C4A 1.271(6) . ?
C4A C8A 1.486(7) . ?
C4A C5A 1.531(7) . ?
C5A O7A 1.247(5) . ?
C5A O6A 1.267(6) . ?
C1B C2B 1.525(8) . ?
C2B N3B 1.474(6) . ?
N3B C4B 1.264(7) . ?
C4B C8B 1.496(7) . ?
C4B C5B 1.520(7) . ?
C5B O7B 1.214(7) . ?
C5B O6B 1.275(6) . ?
C1C C2C 1.528(7) . ?
C2C N3C 1.470(7) . ?
N3C C4C 1.270(7) . ?
C4C C5C 1.491(9) . ?
C4C C8C 1.527(7) . ?
C5C O7C 1.238(6) . ?
C5C O6C 1.278(7) . ?
C1M O1M 1.412(8) . ?
C2M O2M 1.384(11) . ?
C2M' O2M' 1.393(10) . ?
C3M O3M' 1.394(10) . ?
C3M O3M 1.405(10) . ?

loop_
_geom_torsion_atom_site_label_1
_geom_torsion_atom_site_label_2
_geom_torsion_atom_site_label_3
_geom_torsion_atom_site_label_4
_geom_torsion
_geom_torsion_site_symmetry_1
_geom_torsion_site_symmetry_2
_geom_torsion_site_symmetry_3
_geom_torsion_site_symmetry_4
_geom_torsion_publ_flag
N1 C2 C3 N4 -47.2(6) . . . . y
C2 C3 N4 C5 130.7(5) . . . . y
C3 N4 C5 C6 -66.3(5) . . . . y
N4 C5 C6 N7 -49.1(5) . . . . y
C5 C6 N7 C8 132.5(4) . . . . y
C6 N7 C8 C9 -66.0(5) . . . . y
N7 C8 C9 N1 -49.3(6) . . . . y
C8 C9 N1 C2 130.3(5) . . . . y
C9 N1 C2 C3 -67.0(5) . . . . y
N1 C1A C2A N3A 46.7(6) . . . . y
N4 C1B C2B N3B 46.8(6) . . . . y
N7 C1C C2C N3C 49.1(6) . . . . y
C1A C2A N3A C4A 161.1(5) . . . . y
C1B C2B N3B C4B 166.5(5) . . . . y
C1C C2C N3C C4C 161.8(4) . . . . y
O6C Sm N1 C1A -103.2(4) . . . . ?
O6B Sm N1 C1A -26.2(3) . . . . ?
O6A Sm N1 C1A 57.6(3) . . . . ?
N3C Sm N1 C1A 147.2(3) . . . . ?
N3B Sm N1 C1A -88.7(3) . . . . ?
N3A Sm N1 C1A 39.1(3) . . . . ?
N4 Sm N1 C1A -152.2(3) . . . . ?
N7 Sm N1 C1A 135.7(3) . . . . ?
O6C Sm N1 C2 13.0(5) . . . . ?
O6B Sm N1 C2 90.0(3) . . . . ?
O6A Sm N1 C2 173.8(3) . . . . ?
N3C Sm N1 C2 -96.6(3) . . . . ?
N3B Sm N1 C2 27.5(3) . . . . ?
N3A Sm N1 C2 155.3(3) . . . . ?
N4 Sm N1 C2 -36.0(3) . . . . ?
N7 Sm N1 C2 -108.1(3) . . . . ?
O6C Sm N1 C9 135.5(4) . . . . ?
O6B Sm N1 C9 -147.5(3) . . . . ?
O6A Sm N1 C9 -63.7(4) . . . . ?
N3C Sm N1 C9 25.9(4) . . . . ?
N3B Sm N1 C9 150.0(4) . . . . ?
N3A Sm N1 C9 -82.2(3) . . . . ?
N4 Sm N1 C9 86.5(3) . . . . ?
N7 Sm N1 C9 14.4(3) . . . . ?
C1A N1 C2 C3 171.4(4) . . . . ?
Sm N1 C2 C3 58.2(5) . . . . ?
C2 C3 N4 C1B -108.6(5) . . . . ?
C2 C3 N4 Sm 9.3(6) . . . . ?
O6C Sm N4 C5 90.8(3) . . . . ?
O6B Sm N4 C5 176.1(3) . . . . ?
O6A Sm N4 C5 10.0(5) . . . . ?
N3C Sm N4 C5 28.3(3) . . . . ?
N3B Sm N4 C5 154.8(3) . . . . ?
N3A Sm N4 C5 -96.0(3) . . . . ?
N1 Sm N4 C5 -109.0(3) . . . . ?
N7 Sm N4 C5 -35.7(3) . . . . ?
O6C Sm N4 C3 -145.7(3) . . . . ?
O6B Sm N4 C3 -60.4(4) . . . . ?
O6A Sm N4 C3 133.5(3) . . . . ?
N3C Sm N4 C3 151.7(4) . . . . ?
N3B Sm N4 C3 -81.8(3) . . . . ?
N3A Sm N4 C3 27.5(4) . . . . ?
N1 Sm N4 C3 14.5(3) . . . . ?
N7 Sm N4 C3 87.8(3) . . . . ?
O6C Sm N4 C1B -24.0(3) . . . . ?
O6B Sm N4 C1B 61.3(3) . . . . ?
O6A Sm N4 C1B -104.8(3) . . . . ?
N3C Sm N4 C1B -86.6(3) . . . . ?
N3B Sm N4 C1B 39.9(3) . . . . ?
N3A Sm N4 C1B 149.2(3) . . . . ?
N1 Sm N4 C1B 136.2(3) . . . . ?
N7 Sm N4 C1B -150.5(3) . . . . ?
C1B N4 C5 C6 171.3(4) . . . . ?
Sm N4 C5 C6 59.0(4) . . . . ?
C5 C6 N7 C1C -106.7(4) . . . . ?
C5 C6 N7 Sm 12.5(5) . . . . ?
O6C Sm N7 C6 -66.2(3) . . . . ?
O6B Sm N7 C6 125.8(3) . . . . ?
O6A Sm N7 C6 -148.2(3) . . . . ?
N3C Sm N7 C6 -84.2(3) . . . . ?
N3B Sm N7 C6 24.0(4) . . . . ?
N3A Sm N7 C6 149.3(3) . . . . ?
N1 Sm N7 C6 85.9(3) . . . . ?
N4 Sm N7 C6 12.2(3) . . . . ?
O6C Sm N7 C8 170.5(3) . . . . ?
O6B Sm N7 C8 2.6(4) . . . . ?
O6A Sm N7 C8 88.5(3) . . . . ?
N3C Sm N7 C8 152.5(3) . . . . ?
N3B Sm N7 C8 -99.3(3) . . . . ?
N3A Sm N7 C8 26.1(3) . . . . ?
N1 Sm N7 C8 -37.4(3) . . . . ?
N4 Sm N7 C8 -111.1(3) . . . . ?
O6C Sm N7 C1C 56.4(3) . . . . ?
O6B Sm N7 C1C -111.6(3) . . . . ?
O6A Sm N7 C1C -25.6(3) . . . . ?
N3C Sm N7 C1C 38.4(3) . . . . ?
N3B Sm N7 C1C 146.6(3) . . . . ?
N3A Sm N7 C1C -88.0(3) . . . . ?
N1 Sm N7 C1C -151.5(3) . . . . ?
N4 Sm N7 C1C 134.8(3) . . . . ?
C1C N7 C8 C9 171.6(4) . . . . ?
Sm N7 C8 C9 60.1(5) . . . . ?
C1A N1 C9 C8 -108.3(5) . . . . ?
Sm N1 C9 C8 10.5(5) . . . . ?
C2 N1 C1A C2A -175.0(4) . . . . ?
C9 N1 C1A C2A 63.0(5) . . . . ?
Sm N1 C1A C2A -61.5(4) . . . . ?
C1A C2A N3A Sm -6.3(6) . . . . ?
O6C Sm N3A C4A -28.2(5) . . . . ?
O6B Sm N3A C4A -82.8(4) . . . . ?
O6A Sm N3A C4A 11.7(4) . . . . ?
N3C Sm N3A C4A 52.7(4) . . . . ?
N3B Sm N3A C4A -119.4(4) . . . . ?
N1 Sm N3A C4A 174.6(4) . . . . ?
N4 Sm N3A C4A 161.4(3) . . . . ?
N7 Sm N3A C4A 109.2(4) . . . . ?
O6C Sm N3A C2A 139.3(3) . . . . ?
O6B Sm N3A C2A 84.8(4) . . . . ?
O6A Sm N3A C2A 179.2(4) . . . . ?
N3C Sm N3A C2A -139.7(3) . . . . ?
N3B Sm N3A C2A 48.2(4) . . . . ?
N1 Sm N3A C2A -17.8(3) . . . . ?
N4 Sm N3A C2A -31.1(4) . . . . ?
N7 Sm N3A C2A -83.3(4) . . . . ?
C2A N3A C4A C8A 0.3(8) . . . . ?
Sm N3A C4A C8A 167.8(5) . . . . ?
C2A N3A C4A C5A -179.6(4) . . . . ?
Sm N3A C4A C5A -12.2(6) . . . . ?
N3A C4A C5A O7A -176.6(5) . . . . ?
C8A C4A C5A O7A 3.5(7) . . . . ?
N3A C4A C5A O6A 3.4(7) . . . . ?
C8A C4A C5A O6A -176.5(5) . . . . ?
O7A C5A O6A Sm -171.6(4) . . . . ?
C4A C5A O6A Sm 8.4(6) . . . . ?
O6C Sm O6A C5A 142.6(4) . . . . ?
O6B Sm O6A C5A 58.6(4) . . . . ?
N3C Sm O6A C5A -152.6(4) . . . . ?
N3B Sm O6A C5A 96.6(4) . . . . ?
N3A Sm O6A C5A -10.2(4) . . . . ?
N1 Sm O6A C5A -28.8(4) . . . . ?
N4 Sm O6A C5A -133.0(4) . . . . ?
N7 Sm O6A C5A -92.4(4) . . . . ?
C5 N4 C1B C2B -176.4(4) . . . . ?
C3 N4 C1B C2B 61.3(5) . . . . ?
Sm N4 C1B C2B -62.3(4) . . . . ?
C1B C2B N3B Sm -5.5(6) . . . . ?
O6C Sm N3B C4B -83.9(4) . . . . ?
O6B Sm N3B C4B 9.0(4) . . . . ?
O6A Sm N3B C4B -34.6(5) . . . . ?
N3C Sm N3B C4B -124.5(4) . . . . ?
N3A Sm N3B C4B 47.6(4) . . . . ?
N1 Sm N3B C4B 103.0(4) . . . . ?
N4 Sm N3B C4B 168.8(4) . . . . ?
N7 Sm N3B C4B 156.9(3) . . . . ?
O6C Sm N3B C2B 88.2(4) . . . . ?
O6B Sm N3B C2B -178.9(4) . . . . ?
O6A Sm N3B C2B 137.5(4) . . . . ?
N3C Sm N3B C2B 47.6(4) . . . . ?
N3A Sm N3B C2B -140.3(4) . . . . ?
N1 Sm N3B C2B -84.9(4) . . . . ?
N4 Sm N3B C2B -19.0(4) . . . . ?
N7 Sm N3B C2B -31.0(4) . . . . ?
C2B N3B C4B C8B -0.1(8) . . . . ?
Sm N3B C4B C8B 172.1(4) . . . . ?
C2B N3B C4B C5B -179.8(4) . . . . ?
Sm N3B C4B C5B -7.7(6) . . . . ?
N3B C4B C5B O7B -179.2(5) . . . . ?
C8B C4B C5B O7B 1.0(8) . . . . ?
N3B C4B C5B O6B -0.9(7) . . . . ?
C8B C4B C5B O6B 179.3(5) . . . . ?
O7B C5B O6B Sm -171.2(4) . . . . ?
C4B C5B O6B Sm 10.6(6) . . . . ?
O6C Sm O6B C5B 60.0(4) . . . . ?
O6A Sm O6B C5B 141.5(4) . . . . ?
N3C Sm O6B C5B 93.8(4) . . . . ?
N3B Sm O6B C5B -10.4(4) . . . . ?
N3A Sm O6B C5B -155.1(4) . . . . ?
N1 Sm O6B C5B -94.0(4) . . . . ?
N4 Sm O6B C5B -32.0(4) . . . . ?
N7 Sm O6B C5B -129.9(4) . . . . ?
C6 N7 C1C C2C 64.2(5) . . . . ?
C8 N7 C1C C2C -173.3(4) . . . . ?
Sm N7 C1C C2C -61.4(4) . . . . ?
C1C C2C N3C Sm -9.6(5) . . . . ?
O6C Sm N3C C4C 9.0(3) . . . . ?
O6B Sm N3C C4C -29.1(4) . . . . ?
O6A Sm N3C C4C -81.3(4) . . . . ?
N3B Sm N3C C4C 52.0(4) . . . . ?
N3A Sm N3C C4C -120.1(4) . . . . ?
N1 Sm N3C C4C 161.0(3) . . . . ?
N4 Sm N3C C4C 107.8(4) . . . . ?
N7 Sm N3C C4C 172.6(4) . . . . ?
O6C Sm N3C C2C -179.3(4) . . . . ?
O6B Sm N3C C2C 142.5(3) . . . . ?
O6A Sm N3C C2C 90.4(4) . . . . ?
N3B Sm N3C C2C -136.3(3) . . . . ?
N3A Sm N3C C2C 51.5(4) . . . . ?
N1 Sm N3C C2C -27.4(4) . . . . ?
N4 Sm N3C C2C -80.6(4) . . . . ?
N7 Sm N3C C2C -15.8(3) . . . . ?
C2C N3C C4C C5C -179.1(4) . . . . ?
Sm N3C C4C C5C -7.5(6) . . . . ?
C2C N3C C4C C8C 2.6(8) . . . . ?
Sm N3C C4C C8C 174.2(4) . . . . ?
N3C C4C C5C O7C 176.4(5) . . . . ?
C8C C4C C5C O7C -5.2(8) . . . . ?
N3C C4C C5C O6C -1.4(7) . . . . ?
C8C C4C C5C O6C 177.0(5) . . . . ?
O7C C5C O6C Sm -166.6(5) . . . . ?
C4C C5C O6C Sm 11.0(7) . . . . ?
O6B Sm O6C C5C 145.5(4) . . . . ?
O6A Sm O6C C5C 60.3(4) . . . . ?
N3C Sm O6C C5C -10.5(4) . . . . ?
N3B Sm O6C C5C -151.1(5) . . . . ?
N3A Sm O6C C5C 95.7(5) . . . . ?
N1 Sm O6C C5C -135.6(4) . . . . ?
N4 Sm O6C C5C -91.8(4) . . . . ?
N7 Sm O6C C5C -28.7(5) . . . . ?
